data_2202685
loop_
_publ_author_name
'Song, Jian'
'Li, Xiao-Jun'
'Wu, Xiao-Ping'
'Lou, Ke-Xia'
'Feng, Rong-Xiu'

_publ_section_title
;
 (2<i>S</i>)-4-(Methylsulfanyl)-2-(pyrrolidin-1-yl)butanamide
;
_journal_issue 9
_journal_name_full 'Acta Crystallographica Section E'
_journal_page_first o1290
_journal_page_last o1292
_journal_paper_doi 10.1107/S1600536803016374
_journal_volume 59
_journal_year 2003
_chemical_formula_iupac 'C9 H16 N2 O2 S'
_chemical_formula_moiety 'C9 H16 N2 O2 S'
_chemical_formula_sum 'C9 H16 N2 O2 S'
_chemical_formula_weight 216.30
_chemical_name_systematic ?
_space_group_IT_number 19
_symmetry_cell_setting orthorhombic
_symmetry_space_group_name_Hall 'P 2ac 2ab'
_symmetry_space_group_name_H-M 'P 21 21 21'
_cell_angle_alpha 90.00
_cell_angle_beta 90.00
_cell_angle_gamma 90.00
_cell_formula_units_Z 4
_cell_length_a 7.018(6)
_cell_length_b 8.818(7)
_cell_length_c 18.760(16)
_cell_measurement_reflns_used 687
_cell_measurement_temperature 273(2)
_cell_measurement_theta_max 22.38
_cell_measurement_theta_min 2.55
_cell_volume 1161.0(17)
_computing_cell_refinement SMART
_computing_data_collection 'SMART (Bruker, 1997)'
_computing_data_reduction 'SAINT (Bruker, 1997)'
_computing_molecular_graphics 'SHELXTL (Bruker, 1997)'
_computing_publication_material SHELXTL
_computing_structure_refinement 'SHELXL97 (Sheldrick, 1997)'
_computing_structure_solution 'SHELXS97 (Sheldrick, 1990)'
_diffrn_ambient_temperature 273(2)
_diffrn_measured_fraction_theta_full 0.998
_diffrn_measured_fraction_theta_max 0.998
_diffrn_measurement_device_type 'Bruker SMART CCD area-detector'
_diffrn_measurement_method '\f and \w'
_diffrn_radiation_monochromator graphite
_diffrn_radiation_source 'fine-focus sealed tube'
_diffrn_radiation_type MoK\a
_diffrn_radiation_wavelength 0.71073
_diffrn_reflns_av_R_equivalents 0.0472
_diffrn_reflns_av_sigmaI/netI 0.0633
_diffrn_reflns_limit_h_max 7
_diffrn_reflns_limit_h_min -8
_diffrn_reflns_limit_k_max 10
_diffrn_reflns_limit_k_min -10
_diffrn_reflns_limit_l_max 17
_diffrn_reflns_limit_l_min -22
_diffrn_reflns_number 4477
_diffrn_reflns_theta_full 25.02
_diffrn_reflns_theta_max 25.02
_diffrn_reflns_theta_min 2.17
_diffrn_standards_decay_% 0
_diffrn_standards_number 0
_exptl_absorpt_coefficient_mu 0.258
_exptl_absorpt_correction_T_max 0.9502
_exptl_absorpt_correction_T_min 0.9265
_exptl_absorpt_correction_type multi-scan
_exptl_absorpt_process_details '(SADABS; Sheldrick, 1996)'
_exptl_crystal_colour colourless
_exptl_crystal_density_diffrn 1.237
_exptl_crystal_density_method 'not measured'
_exptl_crystal_description plate
_exptl_crystal_F_000 464
_exptl_crystal_size_max 0.30
_exptl_crystal_size_mid 0.25
_exptl_crystal_size_min 0.20
_refine_diff_density_max 0.245
_refine_diff_density_min -0.196
_refine_ls_abs_structure_details '(Flack, 1983), 830 Friedel pairs'
_refine_ls_abs_structure_Flack -0.02(17)
_refine_ls_extinction_method none
_refine_ls_goodness_of_fit_ref 1.079
_refine_ls_hydrogen_treatment constr
_refine_ls_matrix_type full
_refine_ls_number_parameters 128
_refine_ls_number_reflns 2047
_refine_ls_number_restraints 0
_refine_ls_restrained_S_all 1.079
_refine_ls_R_factor_all 0.0884
_refine_ls_R_factor_gt 0.0621
_refine_ls_shift/su_max 0.002
_refine_ls_shift/su_mean 0.000
_refine_ls_structure_factor_coef Fsqd
_refine_ls_weighting_details 'calc w = 1/[\s^2^(Fo^2^)+(0.084P)^2^] where P = (Fo^2^+2Fc^2^)/3'
_refine_ls_weighting_scheme calc
_refine_ls_wR_factor_ref 0.1197
_reflns_number_gt 1574
_reflns_number_total 2047
_reflns_threshold_expression I>2\s(I)
_cod_data_source_file lh6082.cif
_cod_data_source_block I
_cod_depositor_comments
;
The following automatic conversions were performed:
'_symmetry_cell_setting' value 'Orthorhombic' changed to 'orthorhombic'
according to '/home/saulius/struct/CIF-dictionaries/cif_core.dic'
dictionary named 'cif_core.dic' version 2.4.1 from 2010-06-29.

Automatic conversion script
Id: cif_fix_enum 1527 2010-12-29 10:47:43Z saulius 

The following automatic conversions were performed:

'_symmetry_cell_setting' value 'Orthorhombic' changed to
'orthorhombic' according to
/home/saulius/struct/CIF-dictionaries/cif_core.dic dictionary named
'cif_core.dic' version 2.4.1 from 2010-06-29.

Automatic conversion script
Id: cif_fix_values 1715 2011-07-08 13:25:40Z adriana 
;
_cod_database_code 2202685

loop_
_symmetry_equiv_pos_as_xyz
'x, y, z'
'-x+1/2, -y, z+1/2'
'-x, y+1/2, -z+1/2'
'x+1/2, -y+1/2, -z'

loop_
_atom_site_label
_atom_site_fract_x
_atom_site_fract_y
_atom_site_fract_z
_atom_site_U_iso_or_equiv
_atom_site_adp_type
_atom_site_calc_flag
_atom_site_refinement_flags
_atom_site_occupancy
_atom_site_disorder_assembly
_atom_site_disorder_group
_atom_site_type_symbol
C1 0.3367(5) 0.7672(4) 0.5660(2) 0.0341(9) Uani d . 1 . . C
C2 0.4175(7) 0.6368(4) 0.6083(2) 0.0458(11) Uani d . 1 . . C
H2A 0.4773 0.5633 0.5770 0.055 Uiso calc R 1 . . H
H2B 0.3182 0.5866 0.6354 0.055 Uiso calc R 1 . . H
C3 0.5637(7) 0.7081(5) 0.6577(3) 0.0577(13) Uani d . 1 . . C
H3A 0.6917 0.6926 0.6396 0.069 Uiso calc R 1 . . H
H3B 0.5551 0.6646 0.7051 0.069 Uiso calc R 1 . . H
C4 0.5145(7) 0.8769(4) 0.6593(2) 0.0461(11) Uani d . 1 . . C
H4A 0.4435 0.9024 0.7020 0.055 Uiso calc R 1 . . H
H4B 0.6289 0.9385 0.6575 0.055 Uiso calc R 1 . . H
C5 0.5068(6) 1.1382(4) 0.5376(2) 0.0300(9) Uani d . 1 . . C
C6 0.3400(6) 1.0488(4) 0.5705(2) 0.0289(9) Uani d . 1 . . C
H6 0.2471 1.0321 0.5323 0.035 Uiso calc R 1 . . H
C7 0.2383(5) 1.1415(4) 0.6287(2) 0.0353(10) Uani d . 1 . . C
H7A 0.3219 1.1507 0.6696 0.042 Uiso calc R 1 . . H
H7B 0.2137 1.2428 0.6107 0.042 Uiso calc R 1 . . H
C8 0.0515(6) 1.0707(4) 0.6522(2) 0.0422(11) Uani d . 1 . . C
H8A 0.0776 0.9721 0.6730 0.051 Uiso calc R 1 . . H
H8B -0.0282 1.0551 0.6107 0.051 Uiso calc R 1 . . H
C9 -0.1426(8) 1.3470(6) 0.6633(3) 0.0721(16) Uani d . 1 . . C
H9A -0.1951 1.3138 0.6187 0.108 Uiso calc R 1 . . H
H9B -0.0314 1.4076 0.6545 0.108 Uiso calc R 1 . . H
H9C -0.2356 1.4064 0.6884 0.108 Uiso calc R 1 . . H
N1 0.3986(4) 0.8991(3) 0.59586(16) 0.0273(7) Uani d . 1 . . N
N2 0.6555(5) 1.0592(3) 0.51490(18) 0.0387(9) Uani d . 1 . . N
H2C 0.7505 1.1050 0.4956 0.046 Uiso calc R 1 . . H
H2D 0.6569 0.9622 0.5195 0.046 Uiso calc R 1 . . H
O1 0.2320(4) 0.7600(3) 0.51346(16) 0.0525(8) Uani d . 1 . . O
O2 0.4979(4) 1.2773(3) 0.53232(15) 0.0411(7) Uani d . 1 . . O
S1 -0.0782(2) 1.18406(15) 0.71639(7) 0.0648(4) Uani d . 1 . . S

loop_
_atom_site_aniso_label
_atom_site_aniso_U_11
_atom_site_aniso_U_22
_atom_site_aniso_U_33
_atom_site_aniso_U_12
_atom_site_aniso_U_13
_atom_site_aniso_U_23
C1 0.032(2) 0.025(2) 0.045(2) -0.0035(18) 0.003(2) -0.0020(18)
C2 0.059(3) 0.023(2) 0.056(3) 0.004(2) -0.001(3) 0.0060(18)
C3 0.072(3) 0.037(2) 0.064(3) 0.016(2) -0.022(3) 0.006(2)
C4 0.057(3) 0.042(2) 0.039(2) -0.001(2) -0.011(2) -0.001(2)
C5 0.030(2) 0.027(2) 0.033(2) 0.0019(18) -0.0036(18) 0.0012(17)
C6 0.030(2) 0.0220(19) 0.034(2) -0.0003(16) -0.0065(18) -0.0003(16)
C7 0.035(2) 0.029(2) 0.042(2) 0.0012(18) 0.001(2) -0.0007(17)
C8 0.037(3) 0.041(2) 0.048(3) 0.0056(19) 0.008(2) -0.001(2)
C9 0.068(4) 0.070(3) 0.078(4) 0.025(3) -0.002(3) -0.015(3)
N1 0.0270(17) 0.0197(15) 0.0352(17) -0.0014(13) -0.0011(15) 0.0003(13)
N2 0.0356(19) 0.0180(15) 0.063(2) -0.0001(14) 0.0140(18) 0.0029(16)
O1 0.0646(19) 0.0279(15) 0.065(2) -0.0070(14) -0.0292(17) -0.0070(14)
O2 0.0367(14) 0.0190(13) 0.0677(19) 0.0032(12) 0.0031(14) 0.0064(13)
S1 0.0622(8) 0.0787(9) 0.0534(7) 0.0154(7) 0.0220(7) -0.0016(7)

loop_
_atom_type_symbol
_atom_type_description
_atom_type_scat_dispersion_real
_atom_type_scat_dispersion_imag
_atom_type_scat_source
C C 0.0033 0.0016 'International Tables Vol C Tables 4.2.6.8 and 6.1.1.4'
H H 0.0000 0.0000 'International Tables Vol C Tables 4.2.6.8 and 6.1.1.4'
N N 0.0061 0.0033 'International Tables Vol C Tables 4.2.6.8 and 6.1.1.4'
O O 0.0106 0.0060 'International Tables Vol C Tables 4.2.6.8 and 6.1.1.4'
S S 0.1246 0.1234 'International Tables Vol C Tables 4.2.6.8 and 6.1.1.4'

loop_
_geom_angle_atom_site_label_1
_geom_angle_atom_site_label_2
_geom_angle_atom_site_label_3
_geom_angle
_geom_angle_publ_flag
O1 C1 N1 124.4(3) y
O1 C1 C2 127.3(3) y
N1 C1 C2 108.3(3) ?
C1 C2 C3 105.0(3) ?
C2 C3 C4 105.2(4) ?
N1 C4 C3 104.0(3) ?
O2 C5 N2 122.5(4) y
O2 C5 C6 120.2(4) ?
N2 C5 C6 117.3(3) ?
N1 C6 C7 112.3(3) ?
N1 C6 C5 112.2(3) ?
C7 C6 C5 111.4(3) ?
C8 C7 C6 112.9(3) ?
C7 C8 S1 113.7(3) ?
C1 N1 C4 113.6(3) ?
C1 N1 C6 123.2(3) ?
C4 N1 C6 123.0(3) ?
C9 S1 C8 101.4(2) y

loop_
_geom_bond_atom_site_label_1
_geom_bond_atom_site_label_2
_geom_bond_site_symmetry_2
_geom_bond_distance
_geom_bond_publ_flag
C1 O1 . 1.231(5) ?
C1 N1 . 1.362(5) y
C1 C2 . 1.508(5) ?
C2 C3 . 1.519(6) ?
C3 C4 . 1.528(6) ?
C4 N1 . 1.455(5) y
C5 O2 . 1.233(4) ?
C5 N2 . 1.325(5) y
C5 C6 . 1.540(5) ?
C6 N1 . 1.462(4) y
C6 C7 . 1.539(5) ?
C7 C8 . 1.517(5) ?
C8 S1 . 1.810(4) y
C9 S1 . 1.806(5) y

loop_
_geom_torsion_atom_site_label_1
_geom_torsion_atom_site_label_2
_geom_torsion_atom_site_label_3
_geom_torsion_atom_site_label_4
_geom_torsion
_geom_torsion_publ_flag
O1 C1 C2 C3 169.9(4) ?
N1 C1 C2 C3 -10.4(4) ?
C1 C2 C3 C4 18.1(5) ?
C2 C3 C4 N1 -19.1(5) ?
O2 C5 C6 N1 -159.4(3) ?
N2 C5 C6 N1 21.6(5) ?
O2 C5 C6 C7 -32.5(5) ?
N2 C5 C6 C7 148.5(3) y
N1 C6 C7 C8 -64.2(4) y
C5 C6 C7 C8 168.9(3) y
C6 C7 C8 S1 -176.2(3) ?
O1 C1 N1 C4 177.6(4) ?
C2 C1 N1 C4 -2.2(4) ?
O1 C1 N1 C6 2.9(6) ?
C2 C1 N1 C6 -176.9(4) ?
C3 C4 N1 C1 13.7(5) ?
C3 C4 N1 C6 -171.6(4) ?
C7 C6 N1 C1 120.2(4) y
C5 C6 N1 C1 -113.4(4) y
C7 C6 N1 C4 -54.0(5) ?
C5 C6 N1 C4 72.4(5) ?
C7 C8 S1 C9 67.0(4) y

loop_
_cod_related_entry_id
_cod_related_entry_database
_cod_related_entry_code
1 ChemSpider 19397296
